data_2221351
loop_
_publ_author_name
'Efthimiopoulos, Georgia'
'Papadakis, Markos M.'
'Thompson, Hugh W.'
'Lalancette, Roger A.'

_publ_section_title
;
 (+-)-2-Oxocyclopentaneacetic acid: catemeric hydrogen bonding in a
 \g-keto acid
;
_journal_coeditor_code FL2241
_journal_issue 4
_journal_name_full 'Acta Crystallographica Section E'
_journal_page_first o937
_journal_paper_doi 10.1107/S1600536809010708
_journal_volume 65
_journal_year 2009
_chemical_formula_iupac 'C7 H10 O3'
_chemical_formula_moiety 'C7 H10 O3'
_chemical_formula_sum 'C7 H10 O3'
_chemical_formula_weight 142.15
_chemical_melting_point 327
_chemical_name_systematic
;
(+-)-2-Oxocyclopentaneacetic acid
;
_space_group_IT_number 61
_symmetry_cell_setting orthorhombic
_symmetry_space_group_name_Hall '-P 2ac 2ab'
_symmetry_space_group_name_H-M 'P b c a'
_atom_sites_solution_hydrogens geom
_atom_sites_solution_primary direct
_atom_sites_solution_secondary difmap
_audit_creation_method SHELXL-97
_cell_angle_alpha 90.00
_cell_angle_beta 90.00
_cell_angle_gamma 90.00
_cell_formula_units_Z 8
_cell_length_a 5.32320(10)
_cell_length_b 12.2981(3)
_cell_length_c 20.8148(5)
_cell_measurement_reflns_used 7778
_cell_measurement_temperature 100(2)
_cell_measurement_theta_max 67.06
_cell_measurement_theta_min 4.25
_cell_volume 1362.65(5)
_computing_cell_refinement 'SAINT (Bruker, 2006)'
_computing_data_collection 'APEX2 (Bruker, 2006)'
_computing_data_reduction 'SAINT (Bruker, 2005)'
_computing_molecular_graphics 'SHELXTL (Sheldrick, 2008b)'
_computing_publication_material 'SHELXTL (Sheldrick, 2008b)'
_computing_structure_refinement 'SHELXTL (Sheldrick, 2008b)'
_computing_structure_solution 'SHELXTL (Sheldrick, 2008b)'
_diffrn_ambient_temperature 100(2)
_diffrn_measured_fraction_theta_full 0.982
_diffrn_measured_fraction_theta_max 0.982
_diffrn_measurement_device_type 'Bruker SMART CCD APEXII area-detector'
_diffrn_measurement_method '\f and \w'
_diffrn_radiation_monochromator graphite
_diffrn_radiation_source 'fine-focus sealed tube'
_diffrn_radiation_type CuK\a
_diffrn_radiation_wavelength 1.54178
_diffrn_reflns_av_R_equivalents 0.016
_diffrn_reflns_av_sigmaI/netI 0.009
_diffrn_reflns_limit_h_max 6
_diffrn_reflns_limit_h_min -6
_diffrn_reflns_limit_k_max 14
_diffrn_reflns_limit_k_min -14
_diffrn_reflns_limit_l_max 24
_diffrn_reflns_limit_l_min -24
_diffrn_reflns_number 9810
_diffrn_reflns_theta_full 67.02
_diffrn_reflns_theta_max 67.02
_diffrn_reflns_theta_min 4.25
_diffrn_standards_decay_% 0
_diffrn_standards_number 0
_exptl_absorpt_coefficient_mu 0.909
_exptl_absorpt_correction_T_max 0.9146
_exptl_absorpt_correction_T_min 0.7298
_exptl_absorpt_correction_type multi-scan
_exptl_absorpt_process_details '(SADABS; Sheldrick, 2008a)'
_exptl_crystal_colour colourless
_exptl_crystal_density_diffrn 1.386
_exptl_crystal_density_method 'not measured'
_exptl_crystal_description needle
_exptl_crystal_F_000 608
_exptl_crystal_size_max 0.37
_exptl_crystal_size_mid 0.15
_exptl_crystal_size_min 0.10
_refine_diff_density_max 0.26
_refine_diff_density_min -0.15
_refine_ls_extinction_coef 0.0014(4)
_refine_ls_extinction_expression Fc^*^=kFc[1+0.001xFc^2^\l^3^/sin(2\q)]^-1/4^
_refine_ls_extinction_method 'SHELXTL (Sheldrick, 2008b)'
_refine_ls_goodness_of_fit_ref 1.04
_refine_ls_hydrogen_treatment mixed
_refine_ls_matrix_type full
_refine_ls_number_parameters 95
_refine_ls_number_reflns 1197
_refine_ls_number_restraints 0
_refine_ls_restrained_S_all 1.04
_refine_ls_R_factor_all 0.034
_refine_ls_R_factor_gt 0.033
_refine_ls_shift/su_max 0.00
_refine_ls_shift/su_mean 0.00
_refine_ls_structure_factor_coef Fsqd
_refine_ls_weighting_details 'calc w=1/[\s^2^(Fo^2^)+(0.0444P)^2^+0.8053P] where P=(Fo^2^+2Fc^2^)/3'
_refine_ls_weighting_scheme calc
_refine_ls_wR_factor_gt 0.085
_refine_ls_wR_factor_ref 0.086
_reflns_number_gt 1147
_reflns_number_total 1197
_reflns_threshold_expression I>2\s(I)
_cod_data_source_file fl2241.cif
_cod_data_source_block I
_cod_depositor_comments
;
The following automatic conversions were performed:
'_symmetry_cell_setting' value 'Orthorhombic' changed to 'orthorhombic'
according to '/home/saulius/struct/CIF-dictionaries/cif_core.dic'
dictionary named 'cif_core.dic' version 2.4.1 from 2010-06-29.

Automatic conversion script
Id: cif_fix_enum 1527 2010-12-29 10:47:43Z saulius 

The following automatic conversions were performed:

'_symmetry_cell_setting' value 'Orthorhombic' changed to
'orthorhombic' according to
/home/saulius/struct/CIF-dictionaries/cif_core.dic dictionary named
'cif_core.dic' version 2.4.1 from 2010-06-29.

Automatic conversion script
Id: cif_fix_values 1715 2011-07-08 13:25:40Z adriana 
;
_cod_database_code 2221351
_cod_database_fobs_code 2221351

loop_
_symmetry_equiv_pos_as_xyz
'x, y, z'
'-x+1/2, -y, z+1/2'
'-x, y+1/2, -z+1/2'
'x+1/2, -y+1/2, -z'
'-x, -y, -z'
'x-1/2, y, -z-1/2'
'x, -y-1/2, z-1/2'
'-x-1/2, y-1/2, z'

loop_
_atom_site_type_symbol
_atom_site_label
_atom_site_fract_x
_atom_site_fract_y
_atom_site_fract_z
_atom_site_U_iso_or_equiv
_atom_site_adp_type
_atom_site_calc_flag
_atom_site_refinement_flags
_atom_site_occupancy
_atom_site_disorder_assembly
_atom_site_disorder_group
O O1 1.12228(17) 0.12579(7) 0.31120(4) 0.0196(3) Uani d . 1 . .
C C1 0.7561(2) 0.03606(10) 0.35627(6) 0.0156(3) Uani d . 1 . .
H H1 0.6138 0.0786 0.3375 0.019 Uiso calc R 1 . .
C C2 0.9814(2) 0.11135(10) 0.35642(6) 0.0156(3) Uani d . 1 . .
O O2 1.16880(17) -0.11081(7) 0.37021(4) 0.0205(3) Uani d . 1 . .
O O3 1.00596(18) -0.22599(7) 0.29778(4) 0.0193(3) Uani d . 1 . .
H H3 1.131(4) -0.2640(14) 0.3061(8) 0.029 Uiso d . 1 . .
C C3 0.9997(2) 0.16595(11) 0.42143(6) 0.0209(3) Uani d . 1 . .
H H3A 1.0087 0.2460 0.4167 0.025 Uiso calc R 1 . .
H H3B 1.1505 0.1407 0.4449 0.025 Uiso calc R 1 . .
C C4 0.7603(3) 0.13271(11) 0.45681(6) 0.0213(3) Uani d . 1 . .
H H4A 0.6238 0.1858 0.4492 0.026 Uiso calc R 1 . .
H H4B 0.7905 0.1268 0.5036 0.026 Uiso calc R 1 . .
C C5 0.6948(2) 0.02124(11) 0.42777(6) 0.0192(3) Uani d . 1 . .
H H5A 0.7984 -0.0371 0.4470 0.023 Uiso calc R 1 . .
H H5B 0.5150 0.0037 0.4341 0.023 Uiso calc R 1 . .
C C6 0.7852(2) -0.06445(10) 0.31485(6) 0.0154(3) Uani d . 1 . .
H H6A 0.6307 -0.1088 0.3186 0.018 Uiso calc R 1 . .
H H6B 0.8010 -0.0415 0.2694 0.018 Uiso calc R 1 . .
C C7 1.0077(2) -0.13453(10) 0.33180(6) 0.0142(3) Uani d . 1 . .

loop_
_atom_site_aniso_label
_atom_site_aniso_U_11
_atom_site_aniso_U_22
_atom_site_aniso_U_33
_atom_site_aniso_U_12
_atom_site_aniso_U_13
_atom_site_aniso_U_23
O1 0.0220(5) 0.0169(5) 0.0198(5) -0.0025(4) 0.0027(4) 0.0010(3)
C1 0.0140(6) 0.0151(6) 0.0176(6) 0.0018(5) -0.0010(5) 0.0005(5)
C2 0.0164(6) 0.0123(6) 0.0180(6) 0.0026(5) -0.0013(5) 0.0027(5)
O2 0.0191(5) 0.0196(5) 0.0228(5) 0.0020(4) -0.0054(4) -0.0024(4)
O3 0.0194(5) 0.0143(5) 0.0241(5) 0.0027(4) -0.0031(4) -0.0034(3)
C3 0.0230(7) 0.0206(7) 0.0192(7) -0.0038(5) -0.0008(5) -0.0026(5)
C4 0.0227(7) 0.0220(7) 0.0191(7) 0.0001(5) 0.0015(5) -0.0034(5)
C5 0.0182(6) 0.0200(6) 0.0192(6) -0.0015(5) 0.0036(5) -0.0013(5)
C6 0.0148(6) 0.0150(6) 0.0163(6) -0.0014(5) -0.0011(5) 0.0002(5)
C7 0.0150(6) 0.0134(6) 0.0141(6) -0.0026(5) 0.0028(5) 0.0020(4)

loop_
_atom_type_symbol
_atom_type_description
_atom_type_scat_dispersion_real
_atom_type_scat_dispersion_imag
_atom_type_scat_source
C C 0.0181 0.0091 'International Tables Vol C Tables 4.2.6.8 and 6.1.1.4'
H H 0.0000 0.0000 'International Tables Vol C Tables 4.2.6.8 and 6.1.1.4'
O O 0.0492 0.0322 'International Tables Vol C Tables 4.2.6.8 and 6.1.1.4'

loop_
_geom_angle_atom_site_label_1
_geom_angle_atom_site_label_2
_geom_angle_atom_site_label_3
_geom_angle_site_symmetry_1
_geom_angle_site_symmetry_3
_geom_angle
_geom_angle_publ_flag
C2 C1 C6 . . 114.76(10) ?
C2 C1 C5 . . 103.82(10) ?
C6 C1 C5 . . 118.47(10) ?
C2 C1 H1 . . 106.3 ?
C6 C1 H1 . . 106.3 ?
C5 C1 H1 . . 106.3 ?
O1 C2 C3 . . 125.94(11) ?
O1 C2 C1 . . 125.14(11) ?
C3 C2 C1 . . 108.91(10) ?
C7 O3 H3 . . 111.1(12) ?
C2 C3 C4 . . 104.97(10) ?
C2 C3 H3A . . 110.8 ?
C4 C3 H3A . . 110.8 ?
C2 C3 H3B . . 110.8 ?
C4 C3 H3B . . 110.8 ?
H3A C3 H3B . . 108.8 ?
C3 C4 C5 . . 103.78(10) ?
C3 C4 H4A . . 111.0 ?
C5 C4 H4A . . 111.0 ?
C3 C4 H4B . . 111.0 ?
C5 C4 H4B . . 111.0 ?
H4A C4 H4B . . 109.0 ?
C1 C5 C4 . . 103.12(10) ?
C1 C5 H5A . . 111.1 ?
C4 C5 H5A . . 111.1 ?
C1 C5 H5B . . 111.1 ?
C4 C5 H5B . . 111.1 ?
H5A C5 H5B . . 109.1 ?
C7 C6 C1 . . 114.45(10) ?
C7 C6 H6A . . 108.6 ?
C1 C6 H6A . . 108.6 ?
C7 C6 H6B . . 108.6 ?
C1 C6 H6B . . 108.6 ?
H6A C6 H6B . . 107.6 ?
O2 C7 O3 . . 124.18(11) ?
O2 C7 C6 . . 125.09(11) y
O3 C7 C6 . . 110.72(10) y

loop_
_geom_bond_atom_site_label_1
_geom_bond_atom_site_label_2
_geom_bond_site_symmetry_2
_geom_bond_distance
_geom_bond_publ_flag
O1 C2 . 1.2165(15) ?
C1 C2 . 1.5150(17) ?
C1 C6 . 1.5150(16) ?
C1 C5 . 1.5345(17) ?
C1 H1 . 1.0000 ?
C2 C3 . 1.5138(17) ?
O2 C7 . 1.2082(15) y
O3 C7 . 1.3292(15) y
O3 H3 . 0.832(19) ?
C3 C4 . 1.5276(18) ?
C3 H3A . 0.9900 ?
C3 H3B . 0.9900 ?
C4 C5 . 1.5383(18) ?
C4 H4A . 0.9900 ?
C4 H4B . 0.9900 ?
C5 H5A . 0.9900 ?
C5 H5B . 0.9900 ?
C6 C7 . 1.5066(17) ?
C6 H6A . 0.9900 ?
C6 H6B . 0.9900 ?

loop_
_geom_hbond_atom_site_label_D
_geom_hbond_atom_site_label_H
_geom_hbond_atom_site_label_A
_geom_hbond_site_symmetry_A
_geom_hbond_distance_DH
_geom_hbond_distance_HA
_geom_hbond_distance_DA
_geom_hbond_angle_DHA
_geom_hbond_publ_flag
O3 H3 O1 8_855 0.832(19) 1.890(19) 2.7050(13) 166.1(17) yes

loop_
_geom_torsion_atom_site_label_1
_geom_torsion_atom_site_label_2
_geom_torsion_atom_site_label_3
_geom_torsion_atom_site_label_4
_geom_torsion_site_symmetry_1
_geom_torsion_site_symmetry_2
_geom_torsion_site_symmetry_3
_geom_torsion_site_symmetry_4
_geom_torsion
_geom_torsion_publ_flag
C6 C1 C2 O1 . . . . 32.63(17) ?
C5 C1 C2 O1 . . . . 163.49(12) ?
C6 C1 C2 C3 . . . . -147.97(11) ?
C5 C1 C2 C3 . . . . -17.11(13) ?
O1 C2 C3 C4 . . . . 172.13(12) ?
C1 C2 C3 C4 . . . . -7.26(13) ?
C2 C3 C4 C5 . . . . 28.73(13) ?
C2 C1 C5 C4 . . . . 34.53(12) ?
C6 C1 C5 C4 . . . . 163.15(11) ?
C3 C4 C5 C1 . . . . -39.41(12) ?
C2 C1 C6 C7 . . . . 57.31(14) ?
C5 C1 C6 C7 . . . . -66.02(14) ?
C1 C6 C7 O2 . . . . -7.31(18) ?
C1 C6 C7 O3 . . . . 173.81(10) ?

loop_
_cod_related_entry_id
_cod_related_entry_database
_cod_related_entry_code
1 ChemSpider 2807132
